data_7111652
loop_
_publ_author_name
'Wen, Shigang'
'Li, Pengfei'
'Wu, Haibo'
'Yu, Feng'
'Liang, Xinmiao'
'Ye, Jinxing'

_publ_section_title
;
 Enantioselective organocatalytic phospha-Michael reaction of
 \a,\b-unsaturated ketones
;
_journal_issue 26
_journal_name_full 'Chemical Communications'
_journal_page_first 4806
_journal_page_last 4808
_journal_paper_doi 10.1039/c0cc00094a
_journal_volume 46
_journal_year 2010
_chemical_absolute_configuration R
_chemical_formula_moiety 'C22 H20 Br O2 P'
_chemical_formula_sum 'C22 H20 Br O2 P'
_chemical_formula_weight 427.26
_chemical_melting_point ?
_chemical_name_systematic
;
?
;
_space_group_IT_number 5
_symmetry_cell_setting monoclinic
_symmetry_space_group_name_Hall 'C 2y'
_symmetry_space_group_name_H-M 'C 1 2 1'
_atom_sites_solution_hydrogens geom
_atom_sites_solution_primary direct
_atom_sites_solution_secondary difmap
_audit_creation_method SHELXL-97
_cell_angle_alpha 90.00
_cell_angle_beta 93.705(4)
_cell_angle_gamma 90.00
_cell_formula_units_Z 4
_cell_length_a 19.698(4)
_cell_length_b 5.7772(13)
_cell_length_c 17.469(4)
_cell_measurement_reflns_used 889
_cell_measurement_temperature 298(2)
_cell_measurement_theta_max 18.87
_cell_measurement_theta_min 2.44
_cell_volume 1983.8(8)
_computing_cell_refinement 'Bruker SMART'
_computing_data_collection 'Bruker SMART'
_computing_data_reduction 'Bruker SAINT'
_computing_molecular_graphics 'Bruker SHELXTL'
_computing_publication_material 'Bruker SHELXTL'
_computing_structure_refinement 'SHELXL-97 (Sheldrick, 1997)'
_computing_structure_solution 'SHELXS-97 (Sheldrick, 1990)'
_diffrn_ambient_temperature 298(2)
_diffrn_measured_fraction_theta_full 0.996
_diffrn_measured_fraction_theta_max 0.996
_diffrn_measurement_device_type 'CCD area detector'
_diffrn_measurement_method 'phi and omega scans'
_diffrn_radiation_monochromator graphite
_diffrn_radiation_source 'fine-focus sealed tube'
_diffrn_radiation_type MoK\a
_diffrn_radiation_wavelength 0.71073
_diffrn_reflns_av_R_equivalents 0.0343
_diffrn_reflns_av_sigmaI/netI 0.0763
_diffrn_reflns_limit_h_max 14
_diffrn_reflns_limit_h_min -19
_diffrn_reflns_limit_k_max 5
_diffrn_reflns_limit_k_min -5
_diffrn_reflns_limit_l_max 17
_diffrn_reflns_limit_l_min -17
_diffrn_reflns_number 3306
_diffrn_reflns_theta_full 20.80
_diffrn_reflns_theta_max 20.80
_diffrn_reflns_theta_min 1.17
_diffrn_standards_decay_% none
_exptl_absorpt_coefficient_mu 2.166
_exptl_absorpt_correction_T_max 0.8994
_exptl_absorpt_correction_T_min 0.8126
_exptl_absorpt_correction_type empirical
_exptl_crystal_colour colorless
_exptl_crystal_density_diffrn 1.431
_exptl_crystal_density_meas ?
_exptl_crystal_density_method 'not measured'
_exptl_crystal_description needle
_exptl_crystal_F_000 872
_exptl_crystal_size_max 0.10
_exptl_crystal_size_mid 0.05
_exptl_crystal_size_min 0.05
_refine_diff_density_max 0.239
_refine_diff_density_min -0.349
_refine_diff_density_rms 0.054
_refine_ls_abs_structure_details 'Flack H D (1983), Acta Cryst. A39, 876-881'
_refine_ls_abs_structure_Flack 0.05(2)
_refine_ls_extinction_method none
_refine_ls_goodness_of_fit_ref 1.060
_refine_ls_hydrogen_treatment constr
_refine_ls_matrix_type full
_refine_ls_number_parameters 235
_refine_ls_number_reflns 1965
_refine_ls_number_restraints 1
_refine_ls_restrained_S_all 1.060
_refine_ls_R_factor_all 0.0603
_refine_ls_R_factor_gt 0.0427
_refine_ls_shift/su_max 0.000
_refine_ls_shift/su_mean 0.000
_refine_ls_structure_factor_coef Fsqd
_refine_ls_weighting_details 'calc w=1/[\s^2^(Fo^2^)+(0.0000P)^2^+4.3491P] where P=(Fo^2^+2Fc^2^)/3'
_refine_ls_weighting_scheme calc
_refine_ls_wR_factor_gt 0.0860
_refine_ls_wR_factor_ref 0.1081
_reflns_number_gt 1596
_reflns_number_total 1965
_reflns_threshold_expression >2sigma(I)
_cod_data_source_file C0CC00094Asup1.cif
_cod_data_source_block pbrbf
_cod_depositor_comments
;
The following automatic conversions were performed:

'_chemical_melting_point' value 'not measured' was changed to '?' -
the value is undefined or not given.

'_symmetry_cell_setting' value
'Monoclinic' changed to 'monoclinic' according to
/home/saulius/struct/CIF-dictionaries/cif_core.dic dictionary named
'cif_core.dic' version 2.4.2 from 2011-04-26.

Automatic conversion script
Id: cif_fix_values 1891 2012-01-12 08:04:46Z andrius 

The following automatic conversions were performed:

'_exptl_crystal_density_meas' value 'not measured' was changed to '?'
- the value is perceived as not measured.

Automatic conversion script
Id: cif_fix_values 3008 2015-01-20 13:52:24Z robertas 
;
_cod_original_sg_symbol_H-M C2
_cod_database_code 7111652

loop_
_symmetry_equiv_pos_as_xyz
'x, y, z'
'-x, y, -z'
'x+1/2, y+1/2, z'
'-x+1/2, y+1/2, -z'

loop_
_atom_site_label
_atom_site_type_symbol
_atom_site_fract_x
_atom_site_fract_y
_atom_site_fract_z
_atom_site_U_iso_or_equiv
_atom_site_adp_type
_atom_site_occupancy
_atom_site_symmetry_multiplicity
_atom_site_calc_flag
_atom_site_refinement_flags
Br Br 0.47871(5) 0.1435(4) 0.10635(6) 0.1251(6) Uani 1 1 d .
P P 0.16893(9) 0.3508(4) 0.27021(11) 0.0384(5) Uani 1 1 d .
O1 O 0.1847(2) 0.6050(9) 0.2794(3) 0.0534(14) Uani 1 1 d .
O2 O 0.3072(3) -0.1321(14) 0.4223(3) 0.0640(16) Uani 1 1 d .
C1 C 0.4046(4) 0.150(2) 0.1710(4) 0.064(2) Uani 1 1 d .
C2 C 0.3956(4) 0.345(2) 0.2165(5) 0.066(3) Uani 1 1 d .
H2 H 0.4258 0.4687 0.2157 0.080 Uiso 1 1 calc R
C3 C 0.3411(4) 0.3516(18) 0.2631(5) 0.054(2) Uani 1 1 d .
H3 H 0.3341 0.4813 0.2932 0.065 Uiso 1 1 calc R
C4 C 0.2967(3) 0.1635(15) 0.2648(4) 0.0353(17) Uani 1 1 d .
C5 C 0.3086(4) -0.0234(16) 0.2194(4) 0.049(2) Uani 1 1 d .
H5 H 0.2794 -0.1496 0.2201 0.059 Uiso 1 1 calc R
C6 C 0.3622(5) -0.0315(18) 0.1725(5) 0.062(2) Uani 1 1 d .
H6 H 0.3689 -0.1611 0.1424 0.075 Uiso 1 1 calc R
C7 C 0.2359(3) 0.1620(14) 0.3140(3) 0.0327(16) Uani 1 1 d .
H7 H 0.2180 0.0038 0.3144 0.039 Uiso 1 1 calc R
C8 C 0.2542(4) 0.2339(12) 0.3974(4) 0.045(2) Uani 1 1 d .
H8A H 0.2728 0.3894 0.3980 0.054 Uiso 1 1 calc R
H8B H 0.2131 0.2369 0.4251 0.054 Uiso 1 1 calc R
C9 C 0.3047(4) 0.0742(19) 0.4378(4) 0.051(2) Uani 1 1 d .
C10 C 0.3510(4) 0.1757(19) 0.5000(4) 0.072(3) Uani 1 1 d .
H10A H 0.3805 0.0573 0.5217 0.107 Uiso 1 1 calc R
H10B H 0.3244 0.2387 0.5392 0.107 Uiso 1 1 calc R
H10C H 0.3777 0.2964 0.4791 0.107 Uiso 1 1 calc R
C11 C 0.0910(4) 0.2760(13) 0.3149(4) 0.038(2) Uani 1 1 d .
C12 C 0.0801(4) 0.0655(14) 0.3515(5) 0.051(2) Uani 1 1 d .
H12 H 0.1129 -0.0503 0.3516 0.061 Uiso 1 1 calc R
C13 C 0.0205(4) 0.0290(15) 0.3877(5) 0.059(3) Uani 1 1 d .
H13 H 0.0144 -0.1096 0.4135 0.071 Uiso 1 1 calc R
C14 C -0.0289(4) 0.1907(17) 0.3863(4) 0.057(2) Uani 1 1 d .
H14 H -0.0687 0.1624 0.4106 0.068 Uiso 1 1 calc R
C15 C -0.0207(4) 0.3998(15) 0.3485(5) 0.058(3) Uani 1 1 d .
H15 H -0.0548 0.5112 0.3470 0.070 Uiso 1 1 calc R
C16 C 0.0388(4) 0.4391(14) 0.3132(5) 0.056(2) Uani 1 1 d .
H16 H 0.0443 0.5783 0.2877 0.067 Uiso 1 1 calc R
C17 C 0.1597(4) 0.2644(13) 0.1715(4) 0.040(2) Uani 1 1 d .
C18 C 0.1848(5) 0.4028(16) 0.1168(5) 0.074(3) Uani 1 1 d .
H18 H 0.2045 0.5438 0.1312 0.089 Uiso 1 1 calc R
C19 C 0.1815(6) 0.339(2) 0.0410(5) 0.106(4) Uani 1 1 d .
H19 H 0.1992 0.4359 0.0048 0.127 Uiso 1 1 calc R
C20 C 0.1530(5) 0.136(2) 0.0188(4) 0.085(3) Uani 1 1 d .
H20 H 0.1496 0.0945 -0.0328 0.102 Uiso 1 1 calc R
C21 C 0.1290(5) -0.0095(19) 0.0728(5) 0.085(3) Uani 1 1 d .
H21 H 0.1110 -0.1526 0.0579 0.101 Uiso 1 1 calc R
C22 C 0.1310(5) 0.0536(15) 0.1494(5) 0.067(3) Uani 1 1 d .
H22 H 0.1134 -0.0441 0.1856 0.080 Uiso 1 1 calc R

loop_
_atom_site_aniso_label
_atom_site_aniso_U_11
_atom_site_aniso_U_22
_atom_site_aniso_U_33
_atom_site_aniso_U_23
_atom_site_aniso_U_13
_atom_site_aniso_U_12
Br 0.0680(7) 0.2289(16) 0.0830(8) 0.0114(11) 0.0394(6) -0.0072(10)
P 0.0391(11) 0.0330(12) 0.0430(11) 0.0025(11) 0.0026(9) -0.0006(11)
O1 0.055(3) 0.036(4) 0.070(3) 0.000(3) 0.004(3) -0.008(3)
O2 0.072(4) 0.056(4) 0.064(4) -0.002(4) -0.004(3) 0.014(4)
C1 0.041(5) 0.093(7) 0.059(6) 0.004(7) 0.015(4) 0.010(7)
C2 0.049(6) 0.071(6) 0.079(6) 0.025(7) 0.003(5) -0.016(6)
C3 0.040(5) 0.050(5) 0.072(6) -0.008(6) 0.007(5) -0.004(5)
C4 0.032(4) 0.034(4) 0.039(4) 0.004(5) -0.003(3) 0.001(5)
C5 0.050(6) 0.037(4) 0.061(5) -0.003(5) 0.013(5) -0.001(4)
C6 0.066(6) 0.068(6) 0.055(6) -0.019(5) 0.020(5) -0.001(6)
C7 0.030(4) 0.031(4) 0.038(4) -0.007(4) 0.003(3) 0.003(4)
C8 0.052(5) 0.041(5) 0.043(5) 0.004(4) -0.003(4) 0.005(4)
C9 0.039(5) 0.080(8) 0.035(5) 0.006(5) 0.007(4) 0.003(5)
C10 0.077(6) 0.070(6) 0.065(5) 0.009(6) -0.012(5) -0.008(6)
C11 0.035(5) 0.037(6) 0.043(5) -0.004(4) 0.000(4) 0.003(4)
C12 0.041(5) 0.040(6) 0.072(6) -0.001(5) 0.011(5) 0.008(4)
C13 0.044(6) 0.061(7) 0.076(6) 0.016(5) 0.020(5) 0.007(5)
C14 0.039(5) 0.071(7) 0.063(6) 0.004(6) 0.014(4) -0.007(6)
C15 0.040(5) 0.056(9) 0.080(6) 0.010(5) 0.015(5) 0.018(5)
C16 0.058(6) 0.045(6) 0.065(6) 0.003(4) 0.000(5) 0.009(5)
C17 0.037(5) 0.045(6) 0.039(5) 0.004(4) 0.000(4) 0.001(4)
C18 0.122(8) 0.055(8) 0.045(6) 0.008(5) 0.000(6) -0.035(6)
C19 0.176(12) 0.094(8) 0.051(7) 0.002(7) 0.028(7) -0.071(10)
C20 0.137(9) 0.083(8) 0.035(5) 0.002(7) 0.007(5) -0.026(8)
C21 0.111(8) 0.075(7) 0.066(7) -0.010(7) -0.002(6) -0.036(7)
C22 0.106(8) 0.059(7) 0.037(5) -0.005(5) 0.010(5) -0.028(5)

loop_
_atom_type_symbol
_atom_type_description
_atom_type_scat_dispersion_real
_atom_type_scat_dispersion_imag
_atom_type_scat_source
C C 0.0033 0.0016 'International Tables Vol C Tables 4.2.6.8 and 6.1.1.4'
H H 0.0000 0.0000 'International Tables Vol C Tables 4.2.6.8 and 6.1.1.4'
O O 0.0106 0.0060 'International Tables Vol C Tables 4.2.6.8 and 6.1.1.4'
Br Br -0.2901 2.4595 'International Tables Vol C Tables 4.2.6.8 and 6.1.1.4'
P P 0.1023 0.0942 'International Tables Vol C Tables 4.2.6.8 and 6.1.1.4'

loop_
_geom_angle_atom_site_label_1
_geom_angle_atom_site_label_2
_geom_angle_atom_site_label_3
_geom_angle
O1 P C17 112.4(3)
O1 P C11 111.1(3)
C17 P C11 108.1(3)
O1 P C7 113.3(3)
C17 P C7 105.1(3)
C11 P C7 106.5(3)
C6 C1 C2 121.1(7)
C6 C1 Br 119.9(9)
C2 C1 Br 118.9(8)
C3 C2 C1 119.1(9)
C3 C2 H2 120.4
C1 C2 H2 120.4
C2 C3 C4 120.0(9)
C2 C3 H3 120.0
C4 C3 H3 120.0
C5 C4 C3 118.1(7)
C5 C4 C7 119.6(7)
C3 C4 C7 122.3(7)
C4 C5 C6 122.5(8)
C4 C5 H5 118.7
C6 C5 H5 118.7
C1 C6 C5 119.2(9)
C1 C6 H6 120.4
C5 C6 H6 120.4
C4 C7 C8 113.0(5)
C4 C7 P 109.4(4)
C8 C7 P 110.6(5)
C4 C7 H7 107.9
C8 C7 H7 107.9
P C7 H7 107.9
C9 C8 C7 112.8(6)
C9 C8 H8A 109.0
C7 C8 H8A 109.0
C9 C8 H8B 109.0
C7 C8 H8B 109.0
H8A C8 H8B 107.8
O2 C9 C10 120.8(8)
O2 C9 C8 122.0(7)
C10 C9 C8 117.2(9)
C9 C10 H10A 109.5
C9 C10 H10B 109.5
H10A C10 H10B 109.5
C9 C10 H10C 109.5
H10A C10 H10C 109.5
H10B C10 H10C 109.5
C16 C11 C12 117.6(7)
C16 C11 P 118.2(6)
C12 C11 P 124.2(6)
C13 C12 C11 120.1(7)
C13 C12 H12 119.9
C11 C12 H12 119.9
C14 C13 C12 121.2(8)
C14 C13 H13 119.4
C12 C13 H13 119.4
C13 C14 C15 120.3(7)
C13 C14 H14 119.9
C15 C14 H14 119.9
C16 C15 C14 118.9(7)
C16 C15 H15 120.5
C14 C15 H15 120.5
C15 C16 C11 121.8(8)
C15 C16 H16 119.1
C11 C16 H16 119.1
C18 C17 C22 118.7(7)
C18 C17 P 119.4(6)
C22 C17 P 121.8(6)
C17 C18 C19 121.4(8)
C17 C18 H18 119.3
C19 C18 H18 119.3
C20 C19 C18 120.4(9)
C20 C19 H19 119.8
C18 C19 H19 119.8
C19 C20 C21 119.4(8)
C19 C20 H20 120.3
C21 C20 H20 120.3
C20 C21 C22 121.0(9)
C20 C21 H21 119.5
C22 C21 H21 119.5
C21 C22 C17 119.1(9)
C21 C22 H22 120.5
C17 C22 H22 120.5

loop_
_geom_bond_atom_site_label_1
_geom_bond_atom_site_label_2
_geom_bond_distance
Br C1 1.903(7)
P O1 1.508(5)
P C17 1.793(8)
P C11 1.819(8)
P C7 1.840(7)
O2 C9 1.224(10)
C1 C6 1.342(13)
C1 C2 1.397(14)
C2 C3 1.391(10)
C2 H2 0.9300
C3 C4 1.396(12)
C3 H3 0.9300
C4 C5 1.369(10)
C4 C7 1.518(8)
C5 C6 1.378(11)
C5 H5 0.9300
C6 H6 0.9300
C7 C8 1.535(8)
C7 H7 0.9800
C8 C9 1.500(10)
C8 H8A 0.9700
C8 H8B 0.9700
C9 C10 1.492(11)
C10 H10A 0.9600
C10 H10B 0.9600
C10 H10C 0.9600
C11 C16 1.393(10)
C11 C12 1.397(10)
C12 C13 1.385(10)
C12 H12 0.9300
C13 C14 1.348(11)
C13 H13 0.9300
C14 C15 1.391(12)
C14 H14 0.9300
C15 C16 1.377(10)
C15 H15 0.9300
C16 H16 0.9300
C17 C18 1.363(10)
C17 C22 1.387(10)
C18 C19 1.373(11)
C18 H18 0.9300
C19 C20 1.346(15)
C19 H19 0.9300
C20 C21 1.371(13)
C20 H20 0.9300
C21 C22 1.385(11)
C21 H21 0.9300
C22 H22 0.9300
